data_7039048
loop_
_publ_author_name
'Lakshman, Triloke Ranjan'
'Chatterjee, Sayanti'
'Chakraborty, Biswarup'
'Paine, Tapan Kanti'

_publ_section_title
;
 Substrate-dependent aromatic ring fission of catechol and 2-aminophenol
 with O2 catalyzed by a nonheme iron complex of a tripodal N4 ligand.
;
_journal_issue 21
_journal_name_full 'Dalton transactions (Cambridge, England : 2003)'
_journal_page_first 8835
_journal_page_last 8844
_journal_paper_doi 10.1039/c5dt04541j
_journal_volume 45
_journal_year 2016
_chemical_absolute_configuration ad
_chemical_formula_moiety 'C24 H22 Fe N5 O2, Cl O4'
_chemical_formula_sum 'C24 H22 Cl Fe N5 O6'
_chemical_formula_weight 567.77
_chemical_name_systematic
;
 ? 
;
_space_group_crystal_system monoclinic
_space_group_IT_number 4
_space_group_name_Hall 'P 2yb'
_space_group_name_H-M_alt 'P 1 21 1'
_symmetry_space_group_name_Hall 'P 2yb'
_symmetry_space_group_name_H-M 'P 1 21 1'
_atom_sites_solution_hydrogens geom
_atom_sites_solution_primary direct
_atom_sites_solution_secondary difmap
_audit_block_doi 10.5517/ccdc.csd.cc1ky0tb
_audit_creation_date 2016-03-04
_audit_creation_method
;
Olex2 1.2
(compiled 2015.01.26 svn.r3150 for OlexSys, GUI svn.r4998)
;
_audit_update_record
;
2016-03-04 deposited with the CCDC.
2016-04-19 downloaded from the CCDC.
;
_cell_angle_alpha 90.00
_cell_angle_beta 99.8654(15)
_cell_angle_gamma 90.00
_cell_formula_units_Z 2
_cell_length_a 8.3918(5)
_cell_length_b 15.3888(9)
_cell_length_c 9.8617(6)
_cell_measurement_reflns_used 4223
_cell_measurement_temperature 100
_cell_measurement_theta_max 23.131
_cell_measurement_theta_min 2.46
_cell_volume 1254.71(13)
_computing_cell_refinement 'SAINT v8.34A (Bruker, 2013)'
_computing_data_reduction 'SAINT v8.34A (Bruker, 2013)'
_computing_molecular_graphics 'Olex2 (Dolomanov et al., 2009)'
_computing_publication_material 'Olex2 (Dolomanov et al., 2009)'
_computing_structure_refinement 'ShelXL (Sheldrick, 2008)'
_computing_structure_solution 'ShelXS (Sheldrick, 2008)'
_diffrn_ambient_temperature 100
_diffrn_detector 'CCD area detector'
_diffrn_detector_area_resol_mean 7.9
_diffrn_detector_type 'Bruker SMART CCD 1K area detector'
_diffrn_measured_fraction_theta_full 1.000
_diffrn_measured_fraction_theta_max 0.892
_diffrn_measurement_device 'three-circle diffractometer'
_diffrn_measurement_device_type 'Bruker SMART CCD 1K area detector'
_diffrn_measurement_method '\f and \w scans'
_diffrn_radiation_monochromator graphite
_diffrn_radiation_probe x-ray
_diffrn_radiation_type MoK\a
_diffrn_radiation_wavelength 0.71073
_diffrn_reflns_av_R_equivalents 0.0444
_diffrn_reflns_av_unetI/netI 0.0647
_diffrn_reflns_limit_h_max 12
_diffrn_reflns_limit_h_min -10
_diffrn_reflns_limit_k_max 19
_diffrn_reflns_limit_k_min -22
_diffrn_reflns_limit_l_max 14
_diffrn_reflns_limit_l_min -14
_diffrn_reflns_number 17687
_diffrn_reflns_theta_full 25.00
_diffrn_reflns_theta_max 31.36
_diffrn_reflns_theta_min 2.10
_diffrn_source 'sealed X-ray tube'
_diffrn_source_target Mo
_diffrn_standards_number 0
_exptl_absorpt_coefficient_mu 0.757
_exptl_absorpt_correction_T_max 0.7462
_exptl_absorpt_correction_T_min 0.6548
_exptl_absorpt_correction_type multi-scan
_exptl_absorpt_process_details
;
SADABS-2012/1 (Bruker,2012) was used for absorption correction.
wR2(int) was 0.0832 before and 0.0600 after correction.
The Ratio of minimum to maximum transmission is 0.8775.
The \l/2 correction factor is 0.0015.
;
_exptl_crystal_colour yellow
_exptl_crystal_density_diffrn 1.503
_exptl_crystal_density_method 'not measured'
_exptl_crystal_description BLOCK
_exptl_crystal_F_000 584
_exptl_crystal_size_max 0.3
_exptl_crystal_size_mid 0.2
_exptl_crystal_size_min 0.2
_refine_diff_density_max 0.329
_refine_diff_density_min -0.363
_refine_diff_density_rms 0.068
_refine_ls_abs_structure_details 'Flack H D (1983), Acta Cryst. A39, 876-881'
_refine_ls_abs_structure_Flack 0.021(12)
_refine_ls_extinction_method none
_refine_ls_goodness_of_fit_ref 1.020
_refine_ls_hydrogen_treatment constr
_refine_ls_matrix_type full
_refine_ls_number_parameters 334
_refine_ls_number_reflns 6416
_refine_ls_number_restraints 1
_refine_ls_restrained_S_all 1.020
_refine_ls_R_factor_all 0.0572
_refine_ls_R_factor_gt 0.0393
_refine_ls_shift/su_max 0.001
_refine_ls_shift/su_mean 0.000
_refine_ls_structure_factor_coef Fsqd
_refine_ls_weighting_details 'calc w=1/[\s^2^(Fo^2^)+(0.0256P)^2^+0.0000P] where P=(Fo^2^+2Fc^2^)/3'
_refine_ls_weighting_scheme calc
_refine_ls_wR_factor_gt 0.0682
_refine_ls_wR_factor_ref 0.0753
_reflns_number_gt 5207
_reflns_number_total 6416
_reflns_threshold_expression >2sigma(I)
_cod_data_source_file c5dt04541j2.cif
_cod_data_source_block trl1509151
_cod_depositor_comments 'Adding full bibliography for 7039047--7039048.cif.'
_cod_database_code 7039048
_olex2_refinement_description
;
1. Fixed Uiso
 At 1.2 times of:
  All C(H) groups, All C(H,H) groups
2.a Secondary CH2 refined with riding coordinates:
 C3(H3A,H3B), C12(H12A,H12B), C17(H17A,H17B)
2.b Aromatic/amide H refined with riding coordinates:
 C6(H6), C9(H9), C4(H4), C8(H8), C7(H7), C2(H2), C11(H11), C5(H5), C10(H10),
 C14(H14), C15(H15), C16(H16), C21(H21), C20(H20), C19(H19), C24(H24)
;

loop_
_space_group_symop_id
_space_group_symop_operation_xyz
1 'x, y, z'
2 '-x, y+1/2, -z'

loop_
_atom_site_label
_atom_site_type_symbol
_atom_site_fract_x
_atom_site_fract_y
_atom_site_fract_z
_atom_site_U_iso_or_equiv
_atom_site_adp_type
_atom_site_occupancy
_atom_site_calc_flag
_atom_site_refinement_flags_posn
Fe1 Fe 0.97289(4) 0.74851(2) 0.64309(3) 0.01871(8) Uani 1 d .
N2 N 1.0135(3) 0.89272(14) 0.6415(2) 0.0189(5) Uani 1 d .
O2 O 0.9701(2) 0.61712(12) 0.63318(18) 0.0259(5) Uani 1 d .
C6 C 0.7671(3) 0.7560(2) 0.1963(2) 0.0304(6) Uani 1 d .
H6 H 0.7371 0.7144 0.1252 0.036 Uiso 1 calc R
Cl1 Cl 0.44622(8) 0.51460(4) 0.15577(7) 0.02686(15) Uani 1 d .
C9 C 1.1770(3) 0.7475(2) 1.0888(2) 0.0356(6) Uani 1 d .
H9 H 1.2184 0.7051 1.1557 0.043 Uiso 1 calc R
C4 C 0.8009(3) 0.90261(19) 0.2756(3) 0.0291(6) Uani 1 d .
H4 H 0.7950 0.9634 0.2591 0.035 Uiso 1 calc R
C8 C 1.1108(4) 0.89371(19) 1.0243(3) 0.0326(7) Uani 1 d .
H8 H 1.1063 0.9536 1.0468 0.039 Uiso 1 calc R
C7 C 0.8244(3) 0.72934(16) 0.3297(3) 0.0252(6) Uani 1 d .
H7 H 0.8342 0.6688 0.3483 0.030 Uiso 1 calc R
C3 C 0.8948(3) 0.93144(16) 0.5283(2) 0.0220(5) Uani 1 d .
H3A H 0.9394 0.9864 0.4982 0.026 Uiso 1 calc R
H3B H 0.7940 0.9454 0.5632 0.026 Uiso 1 calc R
C2 C 1.3803(3) 0.84926(19) 0.4781(3) 0.0255(6) Uani 1 d .
H2 H 1.4178 0.9067 0.4678 0.031 Uiso 1 calc R
C11 C 1.1258(3) 0.72412(16) 0.9530(3) 0.0256(6) Uani 1 d .
H11 H 1.1312 0.6647 0.9281 0.031 Uiso 1 calc R
C5 C 0.7544(4) 0.84406(19) 0.1680(3) 0.0335(7) Uani 1 d .
H5 H 0.7148 0.8642 0.0774 0.040 Uiso 1 calc R
C1 C 1.2545(3) 0.83376(17) 0.5503(2) 0.0207(5) Uani 1 d .
C18 C 0.8557(3) 0.87089(17) 0.4063(3) 0.0215(5) Uani 1 d .
C10 C 1.1665(4) 0.8334(2) 1.1251(3) 0.0410(8) Uani 1 d .
H10 H 1.1972 0.8511 1.2182 0.049 Uiso 1 calc R
C13 C 1.0619(3) 0.86611(17) 0.8910(3) 0.0215(5) Uani 1 d .
C12 C 0.9918(3) 0.92792(16) 0.7769(2) 0.0234(6) Uani 1 d .
H12A H 0.8752 0.9366 0.7781 0.028 Uiso 1 calc R
H12B H 1.0463 0.9850 0.7920 0.028 Uiso 1 calc R
C14 C 1.2698(3) 0.6862(2) 0.5125(3) 0.0269(6) Uani 1 d .
H14 H 1.2316 0.6291 0.5246 0.032 Uiso 1 calc R
C17 C 1.1836(3) 0.90637(16) 0.6236(3) 0.0229(5) Uani 1 d .
H17A H 1.2510 0.9142 0.7155 0.027 Uiso 1 calc R
H17B H 1.1897 0.9608 0.5713 0.027 Uiso 1 calc R
C15 C 1.3941(3) 0.6965(2) 0.4405(3) 0.0323(7) Uani 1 d .
H15 H 1.4415 0.6476 0.4042 0.039 Uiso 1 calc R
C16 C 1.4497(3) 0.7799(2) 0.4216(3) 0.0315(7) Uani 1 d .
H16 H 1.5344 0.7890 0.3704 0.038 Uiso 1 calc R
N4 N 1.1989(2) 0.75331(16) 0.56702(18) 0.0215(4) Uani 1 d .
N3 N 1.0690(2) 0.78203(14) 0.8549(2) 0.0222(5) Uani 1 d .
N1 N 0.8668(2) 0.78541(13) 0.4343(2) 0.0201(5) Uani 1 d .
C21 C 0.5046(3) 0.64709(19) 0.8450(3) 0.0303(7) Uani 1 d .
H21 H 0.4216 0.6232 0.8882 0.036 Uiso 1 calc R
C22 C 0.7328(3) 0.62969(16) 0.7326(2) 0.0205(5) Uani 1 d .
C23 C 0.8573(3) 0.57511(16) 0.6783(2) 0.0222(6) Uani 1 d .
C20 C 0.5188(3) 0.7357(2) 0.8311(2) 0.0276(6) Uani 1 d .
H20 H 0.4462 0.7742 0.8651 0.033 Uiso 1 calc R
C19 C 0.6407(3) 0.76779(16) 0.7666(2) 0.0243(6) Uani 1 d .
H19 H 0.6488 0.8289 0.7558 0.029 Uiso 1 calc R
N5 N 0.7477(3) 0.71656(13) 0.7188(2) 0.0205(5) Uani 1 d .
O1 O 0.8442(2) 0.49541(12) 0.6792(2) 0.0340(5) Uani 1 d .
C24 C 0.6134(3) 0.59364(18) 0.7949(3) 0.0284(6) Uani 1 d .
H24 H 0.6059 0.5323 0.8034 0.034 Uiso 1 calc R
O3 O 0.4189(2) 0.48510(13) 0.28900(19) 0.0383(5) Uani 1 d .
O5 O 0.2943(3) 0.53258(15) 0.0692(2) 0.0495(6) Uani 1 d .
O6 O 0.5255(3) 0.44757(15) 0.0917(2) 0.0500(6) Uani 1 d .
O4 O 0.5434(3) 0.59071(16) 0.1730(2) 0.0630(8) Uani 1 d .

loop_
_atom_site_aniso_label
_atom_site_aniso_U_11
_atom_site_aniso_U_22
_atom_site_aniso_U_33
_atom_site_aniso_U_23
_atom_site_aniso_U_13
_atom_site_aniso_U_12
Fe1 0.02276(17) 0.01362(16) 0.02006(16) -0.00060(17) 0.00451(13) 0.00005(18)
N2 0.0202(11) 0.0173(11) 0.0200(11) -0.0017(8) 0.0057(9) 0.0023(9)
O2 0.0311(11) 0.0158(10) 0.0336(11) -0.0015(8) 0.0138(9) -0.0003(8)
C6 0.0289(13) 0.0394(17) 0.0221(12) -0.0044(14) 0.0021(10) -0.0140(15)
Cl1 0.0304(4) 0.0200(3) 0.0310(3) 0.0007(3) 0.0076(3) -0.0039(3)
C9 0.0396(15) 0.0409(16) 0.0247(13) 0.0056(17) 0.0010(11) 0.0130(19)
C4 0.0346(16) 0.0251(15) 0.0266(14) 0.0077(11) 0.0028(12) -0.0023(12)
C8 0.0419(18) 0.0307(17) 0.0248(14) -0.0066(12) 0.0047(13) 0.0089(13)
C7 0.0216(13) 0.0259(17) 0.0282(14) -0.0041(10) 0.0044(11) -0.0035(10)
C3 0.0245(13) 0.0188(13) 0.0227(13) 0.0033(10) 0.0036(11) 0.0008(10)
C2 0.0190(14) 0.0352(17) 0.0216(13) 0.0001(11) 0.0014(11) -0.0013(11)
C11 0.0259(14) 0.0222(14) 0.0284(14) 0.0016(10) 0.0039(11) 0.0050(10)
C5 0.0362(17) 0.0407(19) 0.0217(14) 0.0048(12) -0.0007(12) -0.0088(13)
C1 0.0187(13) 0.0226(14) 0.0199(12) 0.0013(10) 0.0012(10) 0.0000(10)
C18 0.0199(13) 0.0235(13) 0.0211(12) 0.0015(10) 0.0040(10) -0.0016(10)
C10 0.053(2) 0.0457(19) 0.0208(14) -0.0070(13) -0.0028(13) 0.0130(16)
C13 0.0217(13) 0.0209(13) 0.0222(12) -0.0034(10) 0.0044(10) 0.0015(10)
C12 0.0291(14) 0.0164(13) 0.0259(14) -0.0032(10) 0.0086(11) 0.0040(11)
C14 0.0248(14) 0.0268(15) 0.0281(14) -0.0057(12) 0.0021(11) 0.0027(13)
C17 0.0254(14) 0.0202(13) 0.0233(13) 0.0002(10) 0.0048(11) -0.0037(11)
C15 0.0270(15) 0.0377(19) 0.0319(16) -0.0089(13) 0.0044(12) 0.0088(13)
C16 0.0188(14) 0.0491(19) 0.0267(15) -0.0023(12) 0.0038(11) 0.0042(12)
N4 0.0209(9) 0.0215(10) 0.0209(9) 0.0004(11) 0.0008(8) 0.0015(11)
N3 0.0231(11) 0.0232(11) 0.0200(11) 0.0006(8) 0.0031(9) 0.0025(9)
N1 0.0213(11) 0.0194(11) 0.0200(11) -0.0006(8) 0.0046(9) -0.0030(8)
C21 0.0270(15) 0.0355(17) 0.0297(15) 0.0111(12) 0.0087(12) 0.0003(12)
C22 0.0246(13) 0.0182(12) 0.0177(12) 0.0003(10) 0.0009(10) -0.0015(10)
C23 0.0315(15) 0.0158(13) 0.0189(12) 0.0020(9) 0.0033(11) -0.0003(11)
C20 0.0263(13) 0.0306(18) 0.0255(13) 0.0012(12) 0.0035(11) 0.0060(12)
C19 0.0271(13) 0.0210(16) 0.0240(12) 0.0022(10) 0.0026(11) 0.0033(10)
N5 0.0240(11) 0.0171(10) 0.0204(10) 0.0004(8) 0.0040(9) 0.0026(8)
O1 0.0489(13) 0.0147(10) 0.0415(12) 0.0004(8) 0.0172(10) -0.0004(9)
C24 0.0316(15) 0.0240(15) 0.0301(14) 0.0078(11) 0.0063(12) -0.0024(12)
O3 0.0507(13) 0.0352(12) 0.0303(11) 0.0048(9) 0.0105(10) -0.0085(10)
O5 0.0380(12) 0.0553(15) 0.0537(14) 0.0244(12) 0.0034(10) 0.0110(11)
O6 0.0568(15) 0.0486(14) 0.0440(13) -0.0146(11) 0.0066(11) 0.0198(12)
O4 0.090(2) 0.0505(16) 0.0531(15) -0.0098(12) 0.0244(13) -0.0492(15)

loop_
_atom_type_symbol
_atom_type_description
_atom_type_scat_dispersion_real
_atom_type_scat_dispersion_imag
_atom_type_scat_source
C C 0.0033 0.0016 'International Tables Vol C Tables 4.2.6.8 and 6.1.1.4'
H H 0.0000 0.0000 'International Tables Vol C Tables 4.2.6.8 and 6.1.1.4'
Cl Cl 0.1484 0.1585 'International Tables Vol C Tables 4.2.6.8 and 6.1.1.4'
Fe Fe 0.3463 0.8444 'International Tables Vol C Tables 4.2.6.8 and 6.1.1.4'
N N 0.0061 0.0033 'International Tables Vol C Tables 4.2.6.8 and 6.1.1.4'
O O 0.0106 0.0060 'International Tables Vol C Tables 4.2.6.8 and 6.1.1.4'

loop_
_geom_angle_atom_site_label_1
_geom_angle_atom_site_label_2
_geom_angle_atom_site_label_3
_geom_angle
O2 Fe1 N2 170.84(8)
O2 Fe1 N4 91.21(8)
O2 Fe1 N3 106.46(8)
O2 Fe1 N1 102.45(7)
O2 Fe1 N5 77.87(7)
N4 Fe1 N2 79.63(9)
N4 Fe1 N3 97.05(7)
N4 Fe1 N1 84.46(7)
N4 Fe1 N5 169.07(9)
N3 Fe1 N2 74.93(8)
N3 Fe1 N1 150.99(8)
N3 Fe1 N5 85.75(8)
N1 Fe1 N2 76.89(7)
N1 Fe1 N5 98.24(8)
N5 Fe1 N2 111.29(8)
C3 N2 Fe1 108.56(15)
C12 N2 Fe1 108.22(15)
C12 N2 C3 111.1(2)
C12 N2 C17 108.97(19)
C17 N2 Fe1 106.93(15)
C17 N2 C3 112.86(19)
C23 O2 Fe1 119.23(17)
C7 C6 H6 120.5
C7 C6 C5 118.9(3)
C5 C6 H6 120.5
O5 Cl1 O3 109.79(13)
O6 Cl1 O3 109.44(13)
O6 Cl1 O5 108.01(14)
O4 Cl1 O3 109.13(13)
O4 Cl1 O5 110.20(16)
O4 Cl1 O6 110.25(16)
C11 C9 H9 120.7
C10 C9 H9 120.7
C10 C9 C11 118.6(3)
C5 C4 H4 120.5
C18 C4 H4 120.5
C18 C4 C5 119.1(3)
C10 C8 H8 120.4
C13 C8 H8 120.4
C13 C8 C10 119.3(3)
C6 C7 H7 118.6
N1 C7 C6 122.9(3)
N1 C7 H7 118.6
N2 C3 H3A 109.2
N2 C3 H3B 109.2
N2 C3 C18 112.1(2)
H3A C3 H3B 107.9
C18 C3 H3A 109.2
C18 C3 H3B 109.2
C1 C2 H2 120.5
C16 C2 H2 120.5
C16 C2 C1 118.9(3)
C9 C11 H11 118.7
N3 C11 C9 122.6(3)
N3 C11 H11 118.7
C6 C5 C4 118.5(2)
C6 C5 H5 120.7
C4 C5 H5 120.7
C2 C1 C17 121.0(2)
N4 C1 C2 122.0(2)
N4 C1 C17 116.8(2)
C4 C18 C3 121.1(2)
N1 C18 C4 122.5(2)
N1 C18 C3 116.2(2)
C9 C10 C8 119.2(3)
C9 C10 H10 120.4
C8 C10 H10 120.4
C8 C13 C12 122.1(2)
N3 C13 C8 122.0(2)
N3 C13 C12 115.9(2)
N2 C12 C13 110.4(2)
N2 C12 H12A 109.6
N2 C12 H12B 109.6
C13 C12 H12A 109.6
C13 C12 H12B 109.6
H12A C12 H12B 108.1
C15 C14 H14 118.5
N4 C14 H14 118.5
N4 C14 C15 123.1(3)
N2 C17 C1 114.8(2)
N2 C17 H17A 108.6
N2 C17 H17B 108.6
C1 C17 H17A 108.6
C1 C17 H17B 108.6
H17A C17 H17B 107.6
C14 C15 H15 120.6
C14 C15 C16 118.7(3)
C16 C15 H15 120.6
C2 C16 C15 119.1(3)
C2 C16 H16 120.4
C15 C16 H16 120.4
C1 N4 Fe1 114.76(18)
C1 N4 C14 118.1(2)
C14 N4 Fe1 125.91(19)
C11 N3 Fe1 124.34(17)
C11 N3 C13 118.3(2)
C13 N3 Fe1 117.21(16)
C7 N1 Fe1 124.76(17)
C18 N1 Fe1 116.92(16)
C18 N1 C7 118.1(2)
C20 C21 H21 120.7
C20 C21 C24 118.7(3)
C24 C21 H21 120.7
N5 C22 C23 115.7(2)
N5 C22 C24 122.0(2)
C24 C22 C23 122.3(2)
O2 C23 C22 116.0(2)
O1 C23 O2 125.1(3)
O1 C23 C22 119.0(2)
C21 C20 H20 120.6
C21 C20 C19 118.8(3)
C19 C20 H20 120.6
C20 C19 H19 118.5
N5 C19 C20 123.0(2)
N5 C19 H19 118.5
C22 N5 Fe1 110.75(17)
C19 N5 Fe1 130.80(17)
C19 N5 C22 117.9(2)
C21 C24 H24 120.2
C22 C24 C21 119.7(3)
C22 C24 H24 120.2

loop_
_geom_bond_atom_site_label_1
_geom_bond_atom_site_label_2
_geom_bond_distance
Fe1 N2 2.246(2)
Fe1 O2 2.0242(19)
Fe1 N4 2.1571(19)
Fe1 N3 2.169(2)
Fe1 N1 2.174(2)
Fe1 N5 2.203(2)
N2 C3 1.487(3)
N2 C12 1.481(3)
N2 C17 1.483(3)
O2 C23 1.287(3)
C6 H6 0.9500
C6 C7 1.384(4)
C6 C5 1.385(5)
Cl1 O3 1.4450(19)
Cl1 O5 1.435(2)
Cl1 O6 1.432(2)
Cl1 O4 1.420(2)
C9 H9 0.9500
C9 C11 1.382(4)
C9 C10 1.377(5)
C4 H4 0.9500
C4 C5 1.396(4)
C4 C18 1.382(3)
C8 H8 0.9500
C8 C10 1.381(4)
C8 C13 1.376(3)
C7 H7 0.9500
C7 N1 1.345(3)
C3 H3A 0.9900
C3 H3B 0.9900
C3 C18 1.513(3)
C2 H2 0.9500
C2 C1 1.392(4)
C2 C16 1.378(4)
C11 H11 0.9500
C11 N3 1.341(3)
C5 H5 0.9500
C1 C17 1.507(3)
C1 N4 1.343(3)
C18 N1 1.344(3)
C10 H10 0.9500
C13 C12 1.514(3)
C13 N3 1.346(3)
C12 H12A 0.9900
C12 H12B 0.9900
C14 H14 0.9500
C14 C15 1.367(4)
C14 N4 1.349(3)
C17 H17A 0.9900
C17 H17B 0.9900
C15 H15 0.9500
C15 C16 1.389(4)
C16 H16 0.9500
C21 H21 0.9500
C21 C20 1.378(4)
C21 C24 1.382(4)
C22 C23 1.508(4)
C22 N5 1.352(3)
C22 C24 1.379(4)
C23 O1 1.232(3)
C20 H20 0.9500
C20 C19 1.384(4)
C19 H19 0.9500
C19 N5 1.340(3)
C24 H24 0.9500

loop_
_geom_hbond_atom_site_label_D
_geom_hbond_atom_site_label_H
_geom_hbond_atom_site_label_A
_geom_hbond_distance_DH
_geom_hbond_distance_HA
_geom_hbond_distance_DA
_geom_hbond_angle_DHA
_geom_hbond_site_symmetry_A
C6 H6 O4 0.95 2.60 3.146(4) 117.0 .
C3 H3A O2 0.99 2.58 3.550(3) 167.5 2_756
C3 H3B O3 0.99 2.57 3.534(3) 165.7 2_656
C12 H12A O3 0.99 2.55 3.508(3) 161.7 2_656
C14 H14 O2 0.95 2.61 3.146(3) 116.3 .
C17 H17A O6 0.99 2.48 3.449(3) 164.5 2_756
C17 H17B O1 0.99 2.49 3.257(3) 133.5 2_756
C19 H19 O3 0.95 2.49 3.412(3) 162.9 2_656

loop_
_geom_torsion_atom_site_label_1
_geom_torsion_atom_site_label_2
_geom_torsion_atom_site_label_3
_geom_torsion_atom_site_label_4
_geom_torsion
Fe1 N2 C3 C18 -33.2(2)
Fe1 N2 C12 C13 38.7(2)
Fe1 N2 C17 C1 26.3(2)
Fe1 O2 C23 C22 1.3(3)
Fe1 O2 C23 O1 -179.0(2)
N2 Fe1 O2 C23 175.2(4)
N2 Fe1 N4 C1 -1.86(16)
N2 Fe1 N4 C14 -168.78(19)
N2 Fe1 N3 C11 -165.8(2)
N2 Fe1 N3 C13 18.24(17)
N2 Fe1 N1 C7 166.6(2)
N2 Fe1 N1 C18 -7.62(17)
N2 Fe1 N5 C22 -173.75(16)
N2 Fe1 N5 C19 -2.9(2)
N2 C3 C18 C4 -155.3(2)
N2 C3 C18 N1 29.1(3)
O2 Fe1 N2 C3 108.9(5)
O2 Fe1 N2 C12 -130.4(4)
O2 Fe1 N2 C17 -13.1(5)
O2 Fe1 N4 C1 178.18(16)
O2 Fe1 N4 C14 11.26(19)
O2 Fe1 N3 C11 4.8(2)
O2 Fe1 N3 C13 -171.17(17)
O2 Fe1 N1 C7 -4.0(2)
O2 Fe1 N1 C18 -178.25(17)
O2 Fe1 N5 C22 6.12(16)
O2 Fe1 N5 C19 176.9(2)
C6 C7 N1 Fe1 -175.59(18)
C6 C7 N1 C18 -1.4(4)
C9 C11 N3 Fe1 -175.9(2)
C9 C11 N3 C13 0.0(4)
C4 C18 N1 Fe1 175.5(2)
C4 C18 N1 C7 0.8(4)
C8 C13 C12 N2 156.3(2)
C8 C13 N3 Fe1 176.2(2)
C8 C13 N3 C11 -0.1(4)
C7 C6 C5 C4 0.4(4)
C3 N2 C12 C13 157.8(2)
C3 N2 C17 C1 -93.0(2)
C3 C18 N1 Fe1 -9.0(3)
C3 C18 N1 C7 176.4(2)
C2 C1 C17 N2 154.0(2)
C2 C1 N4 Fe1 -167.36(18)
C2 C1 N4 C14 0.7(3)
C11 C9 C10 C8 -2.2(5)
C5 C6 C7 N1 0.8(4)
C5 C4 C18 C3 -175.0(2)
C5 C4 C18 N1 0.3(4)
C1 C2 C16 C15 -1.2(4)
C18 C4 C5 C6 -0.9(4)
C10 C9 C11 N3 1.1(4)
C10 C8 C13 C12 176.9(3)
C10 C8 C13 N3 -1.1(4)
C13 C8 C10 C9 2.2(5)
C12 N2 C3 C18 -152.1(2)
C12 N2 C17 C1 143.1(2)
C12 C13 N3 Fe1 -1.9(3)
C12 C13 N3 C11 -178.1(2)
C14 C15 C16 C2 1.3(4)
C17 N2 C3 C18 85.2(2)
C17 N2 C12 C13 -77.3(2)
C17 C1 N4 Fe1 17.6(3)
C17 C1 N4 C14 -174.4(2)
C15 C14 N4 Fe1 166.01(19)
C15 C14 N4 C1 -0.5(3)
C16 C2 C1 C17 175.1(2)
C16 C2 C1 N4 0.2(4)
N4 Fe1 N2 C3 108.66(16)
N4 Fe1 N2 C12 -130.65(16)
N4 Fe1 N2 C17 -13.39(13)
N4 Fe1 O2 C23 175.48(18)
N4 Fe1 N3 C11 -88.5(2)
N4 Fe1 N3 C13 95.47(19)
N4 Fe1 N1 C7 86.0(2)
N4 Fe1 N1 C18 -88.24(18)
N4 Fe1 N5 C22 3.6(5)
N4 Fe1 N5 C19 174.4(3)
N4 C1 C17 N2 -30.9(3)
N4 C14 C15 C16 -0.4(4)
N3 Fe1 N2 C3 -151.06(17)
N3 Fe1 N2 C12 -30.37(15)
N3 Fe1 N2 C17 86.89(15)
N3 Fe1 O2 C23 77.77(19)
N3 Fe1 N4 C1 -75.07(17)
N3 Fe1 N4 C14 118.01(19)
N3 Fe1 N1 C7 -179.42(17)
N3 Fe1 N1 C18 6.3(3)
N3 Fe1 N5 C22 -101.74(17)
N3 Fe1 N5 C19 69.1(2)
N3 C13 C12 N2 -25.7(3)
N1 Fe1 N2 C3 21.99(15)
N1 Fe1 N2 C12 142.68(17)
N1 Fe1 N2 C17 -100.06(15)
N1 Fe1 O2 C23 -99.93(18)
N1 Fe1 N4 C1 75.78(16)
N1 Fe1 N4 C14 -91.14(19)
N1 Fe1 N3 C11 -179.82(18)
N1 Fe1 N3 C13 4.2(3)
N1 Fe1 N5 C22 107.17(17)
N1 Fe1 N5 C19 -82.0(2)
C21 C20 C19 N5 -1.1(4)
C23 C22 N5 Fe1 -7.3(3)
C23 C22 N5 C19 -179.5(2)
C23 C22 C24 C21 178.8(2)
C20 C21 C24 C22 0.0(4)
C20 C19 N5 Fe1 -169.09(17)
C20 C19 N5 C22 1.2(4)
N5 Fe1 N2 C3 -71.86(17)
N5 Fe1 N2 C12 48.84(17)
N5 Fe1 N2 C17 166.10(14)
N5 Fe1 O2 C23 -4.04(18)
N5 Fe1 N4 C1 -179.3(3)
N5 Fe1 N4 C14 13.7(5)
N5 Fe1 N3 C11 80.8(2)
N5 Fe1 N3 C13 -95.15(18)
N5 Fe1 N1 C7 -83.30(19)
N5 Fe1 N1 C18 102.43(18)
N5 C22 C23 O2 4.5(3)
N5 C22 C23 O1 -175.2(2)
N5 C22 C24 C21 0.1(4)
C24 C21 C20 C19 0.5(4)
C24 C22 C23 O2 -174.3(2)
C24 C22 C23 O1 6.1(4)
C24 C22 N5 Fe1 171.46(19)
C24 C22 N5 C19 -0.7(4)
